data_9017824
loop_
_publ_author_name
'Rastsvetaeva, R. K.'
'Tamazyan, R. A.'
'Sokolova, E. V.'
'Belakovskii, D. I.'

_publ_section_title
;
 Crystal structures of two modifications of natural Ba, Mn-titanosilicate
 Note: sample I
;
_journal_name_full 'Soviet Physics Crystallography'
_journal_page_first 186
_journal_page_last 189
_journal_volume 36
_journal_year 1991
_chemical_compound_source 'Inyl'chek ridge, southeast Kirgiziya'
_chemical_formula_sum 'Ba H2 Mn2 O10 Si2 Ti'
_chemical_name_mineral Hejtmanite
_space_group_IT_number 11
_space_group_name_Hall '-P 2yb'
_space_group_name_H-M_alt 'P 1 21/m 1'
_symmetry_space_group_name_H-M 'P 1 21/m 1'
_cell_angle_alpha 90
_cell_angle_beta 119.8
_cell_angle_gamma 90
_cell_formula_units_Z 2
_cell_length_a 5.361
_cell_length_b 6.906
_cell_length_c 12.556
_cell_volume 403.391
_database_code_amcsd 0020128
_exptl_crystal_density_diffrn 4.226
_cod_data_source_file inputs/fixed/downloads/20/20251.cif
_cod_data_source_block 20251
_cod_original_formula_sum 'Ba Mn2 Ti Si2 O10 H2'
_cod_database_code 9017824

loop_
_space_group_symop_operation_xyz
x,y,z
x,1/2-y,z
-x,1/2+y,-z
-x,-y,-z

loop_
_atom_site_label
_atom_site_fract_x
_atom_site_fract_y
_atom_site_fract_z
_atom_site_U_iso_or_equiv
_atom_site_type_symbol
_atom_site_attached_hydrogens
Ba 0.28960 0.25000 0.53430 0.02026 Ba 0
Mn1 0.50810 0.25000 0.00920 0.01900 Mn 0
Mn2 0.00000 0.00000 0.00000 0.01900 Mn 0
Ti 0.50080 0.25000 0.28840 0.02406 Ti 0
Si 0.04200 0.02700 0.74890 0.01900 Si 0
O1 0.78100 -0.00300 0.10200 0.01013 O 0
O-H2 0.74600 0.25000 0.91900 0.00887 O 1
O-H3 0.72600 0.25000 0.48100 0.03673 O 1
O4 0.31600 0.25000 0.12200 0.02153 O 0
O5 0.88700 0.25000 0.72000 0.05319 O 0
O6 0.79500 0.05100 0.31400 0.04306 O 0
O7 0.28000 0.05000 0.31600 0.05193 O 0

loop_
_cod_changelog_entry_id
_cod_changelog_entry_author
_cod_changelog_entry_date
_cod_changelog_entry_text
1
;cod-tools version 3.8.0
Id: cif_guess_AMCSD_atom_types 9574 2023-05-10 09:00:05Z saulius
;
2023-05-10T18:58:45+03:00
;Derived atom types and hydrogen counts
from atom names that follow the AMCSD naming convention
(Wat == water, O-H == hydroxyl).
;

loop_
_cod_related_entry_id
_cod_related_entry_database
_cod_related_entry_code
1 AMCSD 0020128
